data_1511170
loop_
_publ_author_name
'Ilyukhin, A.B.'
'Dzhurinskii, B.F.'

_publ_section_title
;
 Rare-earth and lead mixed anionic oxoborates
;
_journal_name_full Kristallografiya
_journal_page_first 442
_journal_page_last 448
_journal_volume 47
_journal_year 2002
_chemical_formula_sum 'B Ge0.4 O10.62 Pb1.6 Tb4.5'
_chemical_name_systematic 'Tb4.5 Pb1.6 (Ge O4)0.4 (B O3) O6.02'
_space_group_IT_number 12
_symmetry_space_group_name_Hall '-C 2y'
_symmetry_space_group_name_H-M 'C 1 2/m 1'
_cell_angle_alpha 90
_cell_angle_beta 124.64
_cell_angle_gamma 90
_cell_formula_units_Z 4
_cell_length_a 21.59
_cell_length_b 3.6565
_cell_length_c 16.618
_cell_volume 1079.343
_citation_journal_id_ASTM KRISAJ
_cod_data_source_file boron0-1_275.cif
_cod_data_source_block B1Ge0.4O10.62Pb1.6Tb4.5
_cod_original_formula_sum 'B1 Ge0.4 O10.62 Pb1.6 Tb4.5'
_cod_database_code 1511170

loop_
_symmetry_equiv_pos_as_xyz
x,y,z
-x,y,-z
-x,-y,-z
x,-y,z
x+1/2,y+1/2,z
-x+1/2,y+1/2,-z
-x+1/2,-y+1/2,-z
x+1/2,-y+1/2,z

loop_
_atom_site_label
_atom_site_type_symbol
_atom_site_fract_x
_atom_site_fract_y
_atom_site_fract_z
_atom_site_occupancy
_atom_site_U_iso_or_equiv
O6 O-2 -0.0433 0.5 0.1982 1 0.0
O10 O-2 0.197 0 -0.0038 1 0.0
O9 O-2 0.3151 0 0.5394 1 0.0
Ge1 Ge+4 0.1735 0 0.0761 0.4 0.0
O11 O-2 0.1426 0.447 0.0801 0.31 0.0
O4 O-2 0.2088 0.5 0.3027 1 0.0
Tb3 Tb+3 0.48374 0.5 0.2952 1 0.0
Tb4 Tb+3 0.5 0 0.5 1 0.0
O2 O-2 0.4436 0.5 0.3954 1 0.0
O7 O-2 0.443 0 0.5869 1 0.0
B1 B+3 0.3685 0 0.5169 1 0.0
Pb3 Pb+2 0.0525 0.5 0.1719 0.44 0.0
Tb2 Tb+3 0.20468 0 0.37393 1 0.0
Tb5 Tb+3 0.32076 0 0.11153 0.66 0.0
Tb6 Tb+3 0.33892 0 0.09227 0.34 0.0
O8 O-2 0.3446 0 0.4205 1 0.0
Pb1 Pb+2 0.14443 0 0.08002 0.6 0.0
Pb2 Pb+2 0.03814 0.5 0.1629 0.56 0.0
Tb1 Tb+3 0.31456 0.5 0.29935 1 0.0
O1 O-2 0.3566 0.5 0.1994 1 0.0
O5 O-2 0.0795 0 0.267 1 0.0
O3 O-2 0.2602 0 0.1994 1 0.0
